data_4304310
loop_
_publ_author_name
'Tarlok S. Lobana'
'Gagandeep Bawa'
'Ray J. Butcher'

_publ_section_title
;
Synthesis of CuII-RuII-CuII Trinuclear Complexes via Redox Reaction of
Copper(I) Across Thiosemicarbazones Coordinated to Ruthenium(II)
;
_journal_name_full 'Inorganic Chemistry'
_journal_page_first 1488
_journal_page_last 1495
_journal_paper_doi 10.1021/ic701780g
_journal_volume 47
_journal_year 2008
_chemical_formula_moiety 'C54 H50 Br2 Cu2 N8 P2 Ru S2'
_chemical_formula_sum 'C54 H50 Br2 Cu2 N8 P2 Ru S2'
_chemical_formula_weight 1325.05
_chemical_name_systematic
; 
 ? 
;
_space_group_IT_number 2
_symmetry_cell_setting triclinic
_symmetry_space_group_name_Hall '-P 1'
_symmetry_space_group_name_H-M 'P -1'
_atom_sites_solution_hydrogens geom
_atom_sites_solution_primary direct
_atom_sites_solution_secondary difmap
_audit_creation_method SHELXL-97
_cell_angle_alpha 114.636(8)
_cell_angle_beta 96.241(11)
_cell_angle_gamma 99.009(8)
_cell_formula_units_Z 2
_cell_length_a 12.886(2)
_cell_length_b 15.5562(8)
_cell_length_c 16.2100(19)
_cell_measurement_reflns_used 7457
_cell_measurement_temperature 296(2)
_cell_measurement_theta_max 32.5267
_cell_measurement_theta_min 4.6701
_cell_volume 2861.9(6)
_computing_cell_refinement
; 
CrysAlisPro V171.31.8 (Oxford Diffraction, 2007) 
;
_computing_data_collection
; 
CrysAlisPro V171.31.8 (Oxford Diffraction, 2007) 
;
_computing_data_reduction
; 
CrysAlisPro V171.31.8 (Oxford Diffraction, 2007) 
;
_computing_molecular_graphics SHELXTL
_computing_publication_material SHELXTL
_computing_structure_refinement 'SHELXL-97 (Sheldrick, 1997)'
_computing_structure_solution 'SHELXS-97 (Sheldrick, 1990)'
_diffrn_ambient_temperature 296(2)
_diffrn_detector_area_resol_mean 10.5081
_diffrn_measured_fraction_theta_full 0.970
_diffrn_measured_fraction_theta_max 0.865
_diffrn_measurement_device_type 'Oxford Diffraction Gemini'
_diffrn_measurement_method '\f and \w scans'
_diffrn_radiation_monochromator graphite
_diffrn_radiation_source 'fine-focus sealed tube'
_diffrn_radiation_type MoK\a
_diffrn_radiation_wavelength 0.71073
_diffrn_reflns_av_R_equivalents 0.0717
_diffrn_reflns_av_sigmaI/netI 0.3370
_diffrn_reflns_limit_h_max 18
_diffrn_reflns_limit_h_min -17
_diffrn_reflns_limit_k_max 23
_diffrn_reflns_limit_k_min -23
_diffrn_reflns_limit_l_max 23
_diffrn_reflns_limit_l_min -24
_diffrn_reflns_number 38135
_diffrn_reflns_theta_full 25.00
_diffrn_reflns_theta_max 32.67
_diffrn_reflns_theta_min 4.69
_diffrn_standards_decay_% <2%
_diffrn_standards_interval_count 50
_diffrn_standards_number 2
_exptl_absorpt_coefficient_mu 2.564
_exptl_absorpt_correction_T_max 1.00000
_exptl_absorpt_correction_T_min 0.74903
_exptl_absorpt_correction_type multi-scan
_exptl_absorpt_process_details
;
CrysAlis RED, Oxford Diffraction Ltd.,
Version 1.171.31.8 (release 12-01-2007 CrysAlis171 .NET)
(compiled Jan 12 2007,17:49:11)
Empirical absorption correction using spherical harmonics,
 implemented in SCALE3 ABSPACK scaling algorithm.
;
_exptl_crystal_colour olive-green
_exptl_crystal_density_diffrn 1.538
_exptl_crystal_density_method 'not measured'
_exptl_crystal_description plate
_exptl_crystal_F_000 1328
_exptl_crystal_size_max 0.47
_exptl_crystal_size_mid 0.39
_exptl_crystal_size_min 0.08
_refine_diff_density_max 0.965
_refine_diff_density_min -0.959
_refine_diff_density_rms 0.110
_refine_ls_extinction_method none
_refine_ls_goodness_of_fit_ref 0.895
_refine_ls_hydrogen_treatment constr
_refine_ls_matrix_type full
_refine_ls_number_parameters 650
_refine_ls_number_reflns 18183
_refine_ls_number_restraints 0
_refine_ls_restrained_S_all 0.895
_refine_ls_R_factor_all 0.1971
_refine_ls_R_factor_gt 0.0518
_refine_ls_shift/su_max 0.005
_refine_ls_shift/su_mean 0.002
_refine_ls_structure_factor_coef Fsqd
_refine_ls_weighting_details 'calc w=1/[\s^2^(Fo^2^)+(0.0486P)^2^] where P=(Fo^2^+2Fc^2^)/3'
_refine_ls_weighting_scheme calc
_refine_ls_wR_factor_gt 0.0925
_refine_ls_wR_factor_ref 0.1369
_reflns_number_gt 6274
_reflns_number_total 18183
_reflns_threshold_expression >2sigma(I)
_cod_data_source_file ic701780g-file001_7.cif
_cod_data_source_block tr125
_cod_original_cell_volume 2862.0(6)
_cod_original_sg_symbol_H-M 'P 1'
_cod_database_code 4304310

loop_
_symmetry_equiv_pos_as_xyz
'x, y, z'
'-x, -y, -z'

loop_
_atom_site_label
_atom_site_type_symbol
_atom_site_fract_x
_atom_site_fract_y
_atom_site_fract_z
_atom_site_U_iso_or_equiv
_atom_site_adp_type
_atom_site_occupancy
_atom_site_symmetry_multiplicity
_atom_site_calc_flag
_atom_site_refinement_flags
_atom_site_disorder_assembly
_atom_site_disorder_group
Ru Ru 0.242942(12) 0.337889(9) -0.302857(9) 0.03080(4) Uani 1 1 d . A .
Cu1A Cu 0.17036(2) 0.200789(16) -0.087759(14) 0.04914(8) Uani 1 1 d . . .
Cu1B Cu 0.41787(2) 0.093786(16) -0.290176(17) 0.05890(9) Uani 1 1 d . . .
Br1A Br 0.1636(4) 0.1751(3) 0.0410(2) 0.07766(10) Uani 0.0641(6) 1 d P A 1
Br1C Br 0.20855(3) 0.190839(19) 0.051400(15) 0.07766(10) Uani 0.94 1 d P A 2
Br1B Br 0.4760(5) -0.0467(3) -0.3243(4) 0.13573(15) Uani 0.0602(7) 1 d P B 1
Br1D Br 0.38340(4) -0.061539(19) -0.30038(2) 0.13573(15) Uani 0.94 1 d P B 2
S1A S 0.31687(4) 0.44607(3) -0.14153(3) 0.03916(15) Uani 1 1 d . . .
S1B S 0.19119(4) 0.18524(3) -0.44335(3) 0.04098(15) Uani 1 1 d . . .
P1 P 0.08749(4) 0.39759(3) -0.29412(3) 0.03668(15) Uani 1 1 d . . .
P2 P 0.34217(4) 0.40706(3) -0.37940(3) 0.03294(14) Uani 1 1 d . . .
N1A N 0.05597(15) 0.07583(11) -0.16112(10) 0.0602(6) Uani 1 1 d . A .
N2A N 0.14517(12) 0.20171(9) -0.20723(9) 0.0374(5) Uani 1 1 d . A .
N3A N 0.19724(12) 0.27958(9) -0.21201(8) 0.0379(5) Uani 1 1 d . . .
N4A N 0.26440(13) 0.32682(10) -0.05644(9) 0.0443(5) Uani 1 1 d . A .
N1B N 0.53494(15) 0.15874(11) -0.17453(11) 0.0653(6) Uani 1 1 d . B .
N2B N 0.42189(12) 0.22901(9) -0.25948(9) 0.0357(5) Uani 1 1 d . A .
N3B N 0.35084(12) 0.24486(9) -0.31447(9) 0.0378(5) Uani 1 1 d . . .
N4B N 0.31729(14) 0.07742(10) -0.39731(10) 0.0522(6) Uani 1 1 d . A .
C1A C 0.0084(3) 0.01428(18) -0.13347(17) 0.1015(11) Uani 1 1 d . . .
H1AA H 0.0271 0.0274 -0.0717 0.122 Uiso 1 1 calc R A .
C2A C -0.0680(3) -0.06914(18) -0.19161(17) 0.1097(12) Uani 1 1 d . A .
H2AA H -0.0986 -0.1117 -0.1697 0.132 Uiso 1 1 calc R . .
C3A C -0.0973(2) -0.08739(17) -0.28215(16) 0.0946(10) Uani 1 1 d . . .
H3AA H -0.1500 -0.1417 -0.3224 0.114 Uiso 1 1 calc R A .
C4A C -0.0488(2) -0.02552(14) -0.31210(14) 0.0644(8) Uani 1 1 d . A .
H4AA H -0.0663 -0.0381 -0.3738 0.077 Uiso 1 1 calc R . .
C5A C 0.02686(17) 0.05662(13) -0.25079(13) 0.0501(7) Uani 1 1 d . . .
C6A C 0.07962(16) 0.12925(12) -0.27453(12) 0.0443(6) Uani 1 1 d . A .
H6AA H 0.0672 0.1242 -0.3342 0.053 Uiso 1 1 calc R . .
C7A C 0.25967(15) 0.34599(12) -0.12851(11) 0.0412(6) Uani 1 1 d . A .
C8A C 0.33019(18) 0.39983(14) 0.03192(12) 0.0585(8) Uani 1 1 d . . .
H8AA H 0.3877 0.4389 0.0202 0.070 Uiso 1 1 calc R A .
H8AB H 0.3624 0.3674 0.0643 0.070 Uiso 1 1 calc R . .
C9A C 0.2681(2) 0.46431(19) 0.09191(15) 0.0891(12) Uani 1 1 d . A .
H9AA H 0.3155 0.5131 0.1473 0.134 Uiso 1 1 calc R . .
H9AB H 0.2147 0.4267 0.1078 0.134 Uiso 1 1 calc R . .
H9AC H 0.2339 0.4949 0.0594 0.134 Uiso 1 1 calc R . .
C1B C 0.5885(2) 0.11979(16) -0.12923(16) 0.0919(9) Uani 1 1 d . . .
H1BA H 0.5788 0.0526 -0.1551 0.110 Uiso 1 1 calc R B .
C2B C 0.6570(2) 0.17454(17) -0.04645(16) 0.0894(9) Uani 1 1 d . B .
H2BA H 0.6945 0.1449 -0.0176 0.107 Uiso 1 1 calc R . .
C3B C 0.66993(17) 0.27056(16) -0.00718(14) 0.0691(8) Uani 1 1 d . . .
H3BA H 0.7146 0.3081 0.0503 0.083 Uiso 1 1 calc R B .
C4B C 0.61798(16) 0.31353(15) -0.05101(13) 0.0564(7) Uani 1 1 d . B .
H4BA H 0.6288 0.3808 -0.0252 0.068 Uiso 1 1 calc R . .
C5B C 0.54819(16) 0.25588(14) -0.13512(13) 0.0510(7) Uani 1 1 d . . .
C6B C 0.48558(15) 0.29401(12) -0.18604(11) 0.0419(6) Uani 1 1 d . A .
H6BA H 0.4912 0.3601 -0.1670 0.050 Uiso 1 1 calc R . .
C7B C 0.29346(15) 0.15919(12) -0.38565(11) 0.0389(6) Uani 1 1 d . A .
C8B C 0.2600(2) -0.01155(15) -0.47886(15) 0.0797(9) Uani 1 1 d . . .
H8BA H 0.1869 -0.0068 -0.4944 0.096 Uiso 1 1 calc R B .
H8BB H 0.2575 -0.0664 -0.4646 0.096 Uiso 1 1 calc R . .
C9B C 0.3131(3) -0.0284(2) -0.56057(18) 0.1244(16) Uani 1 1 d . B .
H9BA H 0.2753 -0.0883 -0.6120 0.187 Uiso 1 1 calc R . .
H9BB H 0.3859 -0.0318 -0.5450 0.187 Uiso 1 1 calc R . .
H9BC H 0.3121 0.0241 -0.5770 0.187 Uiso 1 1 calc R . .
C1C C 0.46776(15) 0.36441(12) -0.39411(11) 0.0406(6) Uani 1 1 d . . .
C2C C 0.46360(17) 0.26995(14) -0.45804(14) 0.0579(7) Uani 1 1 d . . .
H2CA H 0.3978 0.2307 -0.4940 0.069 Uiso 1 1 calc R . .
C3C C 0.5528(2) 0.23318(16) -0.46960(17) 0.0776(10) Uani 1 1 d . . .
H3CA H 0.5481 0.1695 -0.5123 0.093 Uiso 1 1 calc R . .
C4C C 0.6489(2) 0.29083(17) -0.41791(16) 0.0851(9) Uani 1 1 d . . .
H4CA H 0.7103 0.2663 -0.4259 0.102 Uiso 1 1 calc R . .
C5C C 0.6570(2) 0.3825(2) -0.35544(18) 0.0901(11) Uani 1 1 d . . .
H5CA H 0.7235 0.4211 -0.3205 0.108 Uiso 1 1 calc R . .
C6C C 0.56577(16) 0.41943(16) -0.34335(15) 0.0627(8) Uani 1 1 d . . .
H6CA H 0.5716 0.4830 -0.2997 0.075 Uiso 1 1 calc R . .
C1D C 0.28847(14) 0.38092(11) -0.49979(10) 0.0332(5) Uani 1 1 d . . .
C2D C 0.35439(17) 0.37735(15) -0.56153(13) 0.0593(7) Uani 1 1 d . . .
H2DA H 0.4281 0.3884 -0.5430 0.071 Uiso 1 1 calc R . .
C3D C 0.31134(19) 0.35720(16) -0.65164(13) 0.0681(8) Uani 1 1 d . . .
H3DA H 0.3563 0.3531 -0.6937 0.082 Uiso 1 1 calc R . .
C4D C 0.20496(17) 0.34358(14) -0.67863(12) 0.0562(7) Uani 1 1 d . . .
H4DA H 0.1768 0.3313 -0.7388 0.067 Uiso 1 1 calc R . .
C5D C 0.13953(16) 0.34779(14) -0.61824(12) 0.0516(7) Uani 1 1 d . . .
H5DA H 0.0661 0.3380 -0.6369 0.062 Uiso 1 1 calc R . .
C6D C 0.18130(15) 0.36664(13) -0.52841(12) 0.0444(6) Uani 1 1 d . . .
H6DA H 0.1355 0.3696 -0.4872 0.053 Uiso 1 1 calc R . .
C1E C 0.39322(14) 0.53895(11) -0.32530(11) 0.0320(5) Uani 1 1 d . . .
C2E C 0.38494(15) 0.59354(12) -0.37341(13) 0.0446(6) Uani 1 1 d . . .
H2EA H 0.3562 0.5626 -0.4365 0.053 Uiso 1 1 calc R . .
C3E C 0.41898(17) 0.69461(14) -0.32896(14) 0.0581(7) Uani 1 1 d . . .
H3EA H 0.4103 0.7307 -0.3617 0.070 Uiso 1 1 calc R . .
C4E C 0.46512(18) 0.74011(15) -0.23698(15) 0.0632(9) Uani 1 1 d . . .
H4EA H 0.4896 0.8072 -0.2077 0.076 Uiso 1 1 calc R . .
C5E C 0.47561(18) 0.68740(15) -0.18750(15) 0.0607(8) Uani 1 1 d . . .
H5EA H 0.5065 0.7185 -0.1249 0.073 Uiso 1 1 calc R . .
C6E C 0.43962(15) 0.58754(13) -0.23187(12) 0.0434(6) Uani 1 1 d . . .
H6EA H 0.4467 0.5521 -0.1983 0.052 Uiso 1 1 calc R . .
C1F C -0.01034(15) 0.35641(13) -0.40178(11) 0.0402(6) Uani 1 1 d . . .
C2F C -0.03708(16) 0.25840(14) -0.46338(12) 0.0480(7) Uani 1 1 d . . .
H2FA H -0.0081 0.2146 -0.4481 0.058 Uiso 1 1 calc R . .
C3F C -0.10621(17) 0.22515(16) -0.54721(13) 0.0573(8) Uani 1 1 d . . .
H3FA H -0.1236 0.1595 -0.5881 0.069 Uiso 1 1 calc R . .
C4F C -0.14844(18) 0.28913(17) -0.56935(13) 0.0721(8) Uani 1 1 d . . .
H4FA H -0.1940 0.2670 -0.6261 0.087 Uiso 1 1 calc R . .
C5F C -0.12474(18) 0.38641(17) -0.50890(14) 0.0714(8) Uani 1 1 d . . .
H5FA H -0.1554 0.4294 -0.5242 0.086 Uiso 1 1 calc R . .
C6F C -0.05561(16) 0.41949(14) -0.42608(13) 0.0564(7) Uani 1 1 d . . .
H6FA H -0.0390 0.4853 -0.3857 0.068 Uiso 1 1 calc R . .
C1G C 0.09021(15) 0.52818(12) -0.23942(11) 0.0390(6) Uani 1 1 d . . .
C2G C 0.16810(17) 0.59293(13) -0.24754(13) 0.0502(7) Uani 1 1 d . . .
H2GA H 0.2213 0.5707 -0.2798 0.060 Uiso 1 1 calc R . .
C3G C 0.16926(18) 0.68946(14) -0.20924(14) 0.0585(8) Uani 1 1 d . . .
H3GA H 0.2228 0.7316 -0.2169 0.070 Uiso 1 1 calc R . .
C4G C 0.09352(19) 0.72655(16) -0.15961(13) 0.0639(8) Uani 1 1 d . . .
H4GA H 0.0960 0.7928 -0.1327 0.077 Uiso 1 1 calc R . .
C5G C 0.01538(19) 0.66322(16) -0.15142(15) 0.0661(9) Uani 1 1 d . . .
H5GA H -0.0372 0.6864 -0.1188 0.079 Uiso 1 1 calc R . .
C6G C 0.01201(17) 0.56417(14) -0.19075(13) 0.0556(7) Uani 1 1 d . . .
H6GA H -0.0427 0.5220 -0.1845 0.067 Uiso 1 1 calc R . .
C1H C 0.00702(15) 0.35702(13) -0.22348(12) 0.0432(6) Uani 1 1 d . . .
C2H C 0.04151(16) 0.40175(14) -0.12833(12) 0.0488(7) Uani 1 1 d . . .
H2HA H 0.1001 0.4542 -0.1014 0.059 Uiso 1 1 calc R . .
C3H C -0.0102(2) 0.36929(17) -0.07357(13) 0.0754(9) Uani 1 1 d . . .
H3HA H 0.0151 0.3989 -0.0100 0.091 Uiso 1 1 calc R . .
C4H C -0.0982(2) 0.29434(18) -0.11086(15) 0.0864(10) Uani 1 1 d . . .
H4HA H -0.1327 0.2726 -0.0734 0.104 Uiso 1 1 calc R . .
C5H C -0.1342(2) 0.25226(19) -0.20346(16) 0.0928(10) Uani 1 1 d . . .
H5HA H -0.1946 0.2015 -0.2294 0.111 Uiso 1 1 calc R . .
C6H C -0.08311(19) 0.28310(17) -0.26070(15) 0.0706(9) Uani 1 1 d . . .
H6HA H -0.1099 0.2538 -0.3241 0.085 Uiso 1 1 calc R . .

loop_
_atom_site_aniso_label
_atom_site_aniso_U_11
_atom_site_aniso_U_22
_atom_site_aniso_U_33
_atom_site_aniso_U_23
_atom_site_aniso_U_13
_atom_site_aniso_U_12
Ru 0.03538(8) 0.03093(6) 0.02591(5) 0.01514(4) 0.00044(5) 0.00327(5)
Cu1A 0.06502(17) 0.04977(11) 0.03771(10) 0.02855(7) 0.00597(10) 0.00279(11)
Cu1B 0.08196(18) 0.03307(10) 0.05260(12) 0.01587(9) -0.01285(12) 0.01472(11)
Br1A 0.1037(2) 0.08714(13) 0.05245(10) 0.04953(8) 0.00318(12) 0.00386(14)
Br1C 0.1037(2) 0.08714(13) 0.05245(10) 0.04953(8) 0.00318(12) 0.00386(14)
Br1B 0.2131(4) 0.03814(12) 0.12063(18) 0.03351(11) -0.0679(2) 0.00500(17)
Br1D 0.2131(4) 0.03814(12) 0.12063(18) 0.03351(11) -0.0679(2) 0.00500(17)
S1A 0.0477(3) 0.0341(2) 0.02995(19) 0.01383(14) 0.00035(19) -0.00083(19)
S1B 0.0464(3) 0.0401(2) 0.02991(19) 0.01389(15) -0.00357(19) 0.0039(2)
P1 0.0339(3) 0.0445(2) 0.03240(19) 0.01940(15) 0.00389(18) 0.00563(19)
P2 0.0349(3) 0.03474(19) 0.03241(18) 0.01948(14) 0.00473(18) 0.00449(18)
N1A 0.0720(12) 0.0549(8) 0.0537(8) 0.0338(6) 0.0063(8) -0.0106(8)
N2A 0.0443(9) 0.0330(6) 0.0380(6) 0.0229(4) 0.0061(6) -0.0020(6)
N3A 0.0516(10) 0.0340(6) 0.0279(6) 0.0181(4) 0.0039(6) -0.0013(6)
N4A 0.0548(10) 0.0481(7) 0.0281(6) 0.0210(5) -0.0027(6) 0.0015(7)
N1B 0.0889(13) 0.0406(7) 0.0605(9) 0.0236(6) -0.0160(9) 0.0160(8)
N2B 0.0404(9) 0.0300(6) 0.0371(6) 0.0164(5) 0.0029(6) 0.0072(6)
N3B 0.0523(9) 0.0304(6) 0.0259(6) 0.0106(5) -0.0022(6) 0.0084(6)
N4B 0.0675(11) 0.0309(7) 0.0486(8) 0.0146(6) -0.0092(8) 0.0075(7)
C1A 0.131(2) 0.1005(15) 0.0737(12) 0.0581(9) 0.0111(14) -0.0241(16)
C2A 0.149(3) 0.0750(13) 0.0965(14) 0.0571(10) 0.0029(16) -0.0391(16)
C3A 0.121(2) 0.0708(12) 0.0807(12) 0.0501(9) -0.0089(14) -0.0370(13)
C4A 0.0853(17) 0.0461(10) 0.0465(10) 0.0203(8) 0.0009(11) -0.0190(11)
C5A 0.0577(13) 0.0413(9) 0.0493(9) 0.0221(7) 0.0079(9) 0.0015(9)
C6A 0.0566(12) 0.0339(8) 0.0363(8) 0.0169(6) 0.0020(8) -0.0060(8)
C7A 0.0435(11) 0.0434(9) 0.0348(8) 0.0176(6) 0.0032(8) 0.0066(8)
C8A 0.0761(16) 0.0569(11) 0.0301(8) 0.0211(7) -0.0091(9) -0.0116(11)
C9A 0.113(2) 0.0746(17) 0.0417(12) -0.0004(11) 0.0203(14) -0.0102(16)
C1B 0.1102(18) 0.0629(11) 0.0965(14) 0.0383(9) -0.0295(13) 0.0279(11)
C2B 0.0849(16) 0.0897(13) 0.0924(13) 0.0486(10) -0.0277(12) 0.0231(12)
C3B 0.0498(13) 0.0894(14) 0.0587(11) 0.0311(9) -0.0143(10) 0.0117(11)
C4B 0.0535(13) 0.0609(11) 0.0416(10) 0.0139(8) -0.0097(9) 0.0147(10)
C5B 0.0506(12) 0.0550(10) 0.0460(10) 0.0200(8) 0.0063(9) 0.0170(9)
C6B 0.0380(10) 0.0414(8) 0.0465(8) 0.0232(6) -0.0025(8) 0.0056(8)
C7B 0.0504(11) 0.0387(8) 0.0277(7) 0.0158(6) 0.0042(7) 0.0097(8)
C8B 0.1061(19) 0.0388(11) 0.0620(12) 0.0090(9) -0.0337(12) 0.0005(12)
C9B 0.197(3) 0.0779(19) 0.0549(16) -0.0032(14) -0.004(2) 0.024(2)
C1C 0.0449(11) 0.0458(8) 0.0435(8) 0.0288(6) 0.0114(8) 0.0160(7)
C2C 0.0480(12) 0.0629(10) 0.0794(11) 0.0434(8) 0.0211(10) 0.0175(9)
C3C 0.0824(16) 0.0647(12) 0.1015(15) 0.0404(10) 0.0356(13) 0.0366(11)
C4C 0.0842(15) 0.1120(13) 0.1060(14) 0.0715(10) 0.0444(12) 0.0647(11)
C5C 0.0557(15) 0.1165(18) 0.0888(16) 0.0367(13) 0.0023(13) 0.0269(13)
C6C 0.0273(10) 0.0821(13) 0.0681(13) 0.0203(10) 0.0077(9) 0.0212(9)
C1D 0.0347(9) 0.0389(7) 0.0297(7) 0.0187(5) 0.0061(7) 0.0080(7)
C2D 0.0428(12) 0.0985(12) 0.0535(9) 0.0481(8) 0.0112(9) 0.0188(10)
C3D 0.0753(15) 0.1085(14) 0.0425(9) 0.0450(8) 0.0316(9) 0.0330(12)
C4D 0.0567(13) 0.0772(11) 0.0415(8) 0.0370(7) -0.0007(9) 0.0098(10)
C5D 0.0286(10) 0.0761(11) 0.0549(9) 0.0388(7) -0.0030(8) 0.0043(9)
C6D 0.0335(10) 0.0666(10) 0.0412(8) 0.0290(7) 0.0134(7) 0.0143(8)
C1E 0.0300(9) 0.0291(7) 0.0429(8) 0.0223(5) 0.0062(7) 0.0045(6)
C2E 0.0409(11) 0.0477(9) 0.0527(9) 0.0256(7) 0.0176(8) 0.0150(8)
C3E 0.0515(12) 0.0597(9) 0.0878(11) 0.0518(7) 0.0218(10) 0.0188(9)
C4E 0.0567(14) 0.0437(10) 0.0832(14) 0.0208(9) 0.0230(11) 0.0086(10)
C5E 0.0568(14) 0.0592(12) 0.0603(12) 0.0226(9) 0.0130(10) 0.0064(10)
C6E 0.0436(11) 0.0451(8) 0.0489(9) 0.0267(6) 0.0127(8) 0.0107(8)
C1F 0.0369(10) 0.0604(9) 0.0315(7) 0.0256(6) 0.0121(7) 0.0140(8)
C2F 0.0431(11) 0.0611(10) 0.0414(9) 0.0254(7) 0.0047(8) 0.0106(9)
C3F 0.0451(13) 0.0706(12) 0.0431(10) 0.0202(8) 0.0040(9) -0.0060(10)
C4F 0.0449(12) 0.1205(14) 0.0557(10) 0.0518(9) -0.0122(9) 0.0096(11)
C5F 0.0607(14) 0.0936(13) 0.0645(11) 0.0412(9) -0.0062(10) 0.0238(11)
C6F 0.0466(12) 0.0650(11) 0.0601(10) 0.0314(8) 0.0018(9) 0.0145(9)
C1G 0.0383(10) 0.0522(8) 0.0346(8) 0.0247(6) 0.0086(7) 0.0153(7)
C2G 0.0489(12) 0.0466(9) 0.0657(10) 0.0327(7) 0.0134(9) 0.0150(8)
C3G 0.0524(14) 0.0555(11) 0.0657(11) 0.0304(8) 0.0063(10) 0.0003(10)
C4G 0.0793(15) 0.0638(11) 0.0453(11) 0.0175(8) 0.0060(10) 0.0305(10)
C5G 0.0754(15) 0.0680(12) 0.0569(12) 0.0215(9) 0.0234(11) 0.0315(11)
C6G 0.0561(12) 0.0638(11) 0.0601(10) 0.0313(8) 0.0312(9) 0.0247(9)
C1H 0.0322(10) 0.0631(10) 0.0397(8) 0.0270(7) 0.0111(7) 0.0102(8)
C2H 0.0439(12) 0.0598(10) 0.0389(9) 0.0225(7) 0.0089(8) -0.0012(9)
C3H 0.0880(17) 0.1138(15) 0.0390(9) 0.0453(8) 0.0275(10) 0.0180(13)
C4H 0.0798(17) 0.1300(16) 0.0718(11) 0.0666(9) 0.0389(10) 0.0044(14)
C5H 0.0723(16) 0.1240(17) 0.0736(12) 0.0529(10) 0.0194(11) -0.0314(14)
C6H 0.0611(15) 0.0936(15) 0.0475(11) 0.0306(9) 0.0099(10) -0.0069(13)

loop_
_atom_type_symbol
_atom_type_description
_atom_type_scat_dispersion_real
_atom_type_scat_dispersion_imag
_atom_type_scat_source
C C 0.0033 0.0016 'International Tables Vol C Tables 4.2.6.8 and 6.1.1.4'
H H 0.0000 0.0000 'International Tables Vol C Tables 4.2.6.8 and 6.1.1.4'
N N 0.0061 0.0033 'International Tables Vol C Tables 4.2.6.8 and 6.1.1.4'
P P 0.1023 0.0942 'International Tables Vol C Tables 4.2.6.8 and 6.1.1.4'
S S 0.1246 0.1234 'International Tables Vol C Tables 4.2.6.8 and 6.1.1.4'
Cu Cu 0.3201 1.2651 'International Tables Vol C Tables 4.2.6.8 and 6.1.1.4'
Br Br -0.2901 2.4595 'International Tables Vol C Tables 4.2.6.8 and 6.1.1.4'
Ru Ru -1.2594 0.8363 'International Tables Vol C Tables 4.2.6.8 and 6.1.1.4'

loop_
_geom_angle_atom_site_label_1
_geom_angle_atom_site_label_2
_geom_angle_atom_site_label_3
_geom_angle
_geom_angle_site_symmetry_1
_geom_angle_site_symmetry_3
_geom_angle_publ_flag
N3A Ru N3B 78.93(6) . . ?
N3A Ru P2 163.28(4) . . ?
N3B Ru P2 89.31(5) . . ?
N3A Ru P1 88.14(5) . . ?
N3B Ru P1 162.11(4) . . ?
P2 Ru P1 105.70(2) . . ?
N3A Ru S1A 66.72(3) . . ?
N3B Ru S1A 94.67(4) . . ?
P2 Ru S1A 102.888(19) . . ?
P1 Ru S1A 91.45(2) . . ?
N3A Ru S1B 96.27(3) . . ?
N3B Ru S1B 66.40(3) . . ?
P2 Ru S1B 89.742(19) . . ?
P1 Ru S1B 103.28(2) . . ?
S1A Ru S1B 157.36(2) . . ?
N2A Cu1A N4A 80.90(6) . . ?
N2A Cu1A N1A 79.14(7) . . ?
N4A Cu1A N1A 159.66(7) . . ?
N2A Cu1A Br1A 167.03(11) . . ?
N4A Cu1A Br1A 111.07(10) . . ?
N1A Cu1A Br1A 88.52(10) . . ?
N2A Cu1A Br1C 175.58(5) . . ?
N4A Cu1A Br1C 100.30(4) . . ?
N1A Cu1A Br1C 99.89(6) . . ?
Br1A Cu1A Br1C 14.11(11) . . ?
N2B Cu1B N4B 80.60(6) . . ?
N2B Cu1B N1B 79.99(6) . . ?
N4B Cu1B N1B 159.87(7) . . ?
N2B Cu1B Br1B 159.61(17) . . ?
N4B Cu1B Br1B 108.90(13) . . ?
N1B Cu1B Br1B 88.01(14) . . ?
N2B Cu1B Br1D 165.29(5) . . ?
N4B Cu1B Br1D 101.54(5) . . ?
N1B Cu1B Br1D 98.60(5) . . ?
Br1B Cu1B Br1D 33.04(17) . . ?
C7A S1A Ru 81.62(6) . . ?
C7B S1B Ru 80.93(5) . . ?
C1F P1 C1G 101.00(9) . . ?
C1F P1 C1H 101.98(8) . . ?
C1G P1 C1H 100.31(9) . . ?
C1F P1 Ru 118.10(6) . . ?
C1G P1 Ru 122.51(6) . . ?
C1H P1 Ru 109.82(7) . . ?
C1E P2 C1D 102.16(8) . . ?
C1E P2 C1C 101.05(8) . . ?
C1D P2 C1C 100.28(8) . . ?
C1E P2 Ru 119.24(6) . . ?
C1D P2 Ru 120.04(6) . . ?
C1C P2 Ru 110.94(7) . . ?
C1A N1A C5A 117.62(17) . . ?
C1A N1A Cu1A 129.50(14) . . ?
C5A N1A Cu1A 112.87(14) . . ?
C6A N2A N3A 125.21(16) . . ?
C6A N2A Cu1A 118.74(14) . . ?
N3A N2A Cu1A 116.04(9) . . ?
N2A N3A C7A 112.05(15) . . ?
N2A N3A Ru 144.60(9) . . ?
C7A N3A Ru 102.48(12) . . ?
C7A N4A C8A 118.59(16) . . ?
C7A N4A Cu1A 111.01(10) . . ?
C8A N4A Cu1A 130.31(14) . . ?
C1B N1B C5B 117.89(16) . . ?
C1B N1B Cu1B 130.01(13) . . ?
C5B N1B Cu1B 111.61(14) . . ?
C6B N2B N3B 125.91(15) . . ?
C6B N2B Cu1B 118.35(14) . . ?
N3B N2B Cu1B 115.53(9) . . ?
N2B N3B C7B 110.93(14) . . ?
N2B N3B Ru 138.70(10) . . ?
C7B N3B Ru 101.86(12) . . ?
C7B N4B C8B 119.00(18) . . ?
C7B N4B Cu1B 110.88(10) . . ?
C8B N4B Cu1B 129.73(15) . . ?
N1A C1A C2A 123.4(2) . . ?
N1A C1A H1AA 118.3 . . ?
C2A C1A H1AA 118.3 . . ?
C3A C2A C1A 118.4(3) . . ?
C3A C2A H2AA 120.8 . . ?
C1A C2A H2AA 120.8 . . ?
C4A C3A C2A 119.1(2) . . ?
C4A C3A H3AA 120.4 . . ?
C2A C3A H3AA 120.4 . . ?
C3A C4A C5A 119.9(2) . . ?
C3A C4A H4AA 120.1 . . ?
C5A C4A H4AA 120.1 . . ?
N1A C5A C4A 121.6(2) . . ?
N1A C5A C6A 114.11(15) . . ?
C4A C5A C6A 124.31(19) . . ?
N2A C6A C5A 115.00(18) . . ?
N2A C6A H6AA 122.5 . . ?
C5A C6A H6AA 122.5 . . ?
N4A C7A N3A 119.97(17) . . ?
N4A C7A S1A 132.18(12) . . ?
N3A C7A S1A 107.83(14) . . ?
N4A C8A C9A 112.74(19) . . ?
N4A C8A H8AA 109.0 . . ?
C9A C8A H8AA 109.0 . . ?
N4A C8A H8AB 109.0 . . ?
C9A C8A H8AB 109.0 . . ?
H8AA C8A H8AB 107.8 . . ?
C8A C9A H9AA 109.5 . . ?
C8A C9A H9AB 109.5 . . ?
H9AA C9A H9AB 109.5 . . ?
C8A C9A H9AC 109.5 . . ?
H9AA C9A H9AC 109.5 . . ?
H9AB C9A H9AC 109.5 . . ?
N1B C1B C2B 122.5(2) . . ?
N1B C1B H1BA 118.7 . . ?
C2B C1B H1BA 118.7 . . ?
C3B C2B C1B 119.7(3) . . ?
C3B C2B H2BA 120.2 . . ?
C1B C2B H2BA 120.2 . . ?
C2B C3B C4B 119.91(19) . . ?
C2B C3B H3BA 120.0 . . ?
C4B C3B H3BA 120.0 . . ?
C3B C4B C5B 119.2(2) . . ?
C3B C4B H4BA 120.4 . . ?
C5B C4B H4BA 120.4 . . ?
N1B C5B C4B 120.8(2) . . ?
N1B C5B C6B 115.52(15) . . ?
C4B C5B C6B 123.71(18) . . ?
N2B C6B C5B 114.28(16) . . ?
N2B C6B H6BA 122.9 . . ?
C5B C6B H6BA 122.9 . . ?
N4B C7B N3B 120.78(17) . . ?
N4B C7B S1B 131.45(12) . . ?
N3B C7B S1B 107.70(14) . . ?
N4B C8B C9B 111.6(2) . . ?
N4B C8B H8BA 109.3 . . ?
C9B C8B H8BA 109.3 . . ?
N4B C8B H8BB 109.3 . . ?
C9B C8B H8BB 109.3 . . ?
H8BA C8B H8BB 108.0 . . ?
C8B C9B H9BA 109.5 . . ?
C8B C9B H9BB 109.5 . . ?
H9BA C9B H9BB 109.5 . . ?
C8B C9B H9BC 109.5 . . ?
H9BA C9B H9BC 109.5 . . ?
H9BB C9B H9BC 109.5 . . ?
C6C C1C C2C 117.03(19) . . ?
C6C C1C P2 123.73(14) . . ?
C2C C1C P2 119.20(14) . . ?
C3C C2C C1C 121.96(18) . . ?
C3C C2C H2CA 119.0 . . ?
C1C C2C H2CA 119.0 . . ?
C2C C3C C4C 119.0(2) . . ?
C2C C3C H3CA 120.5 . . ?
C4C C3C H3CA 120.5 . . ?
C5C C4C C3C 121.3(3) . . ?
C5C C4C H4CA 119.4 . . ?
C3C C4C H4CA 119.4 . . ?
C4C C5C C6C 119.6(2) . . ?
C4C C5C H5CA 120.2 . . ?
C6C C5C H5CA 120.2 . . ?
C1C C6C C5C 121.21(19) . . ?
C1C C6C H6CA 119.4 . . ?
C5C C6C H6CA 119.4 . . ?
C6D C1D C2D 118.50(17) . . ?
C6D C1D P2 119.90(14) . . ?
C2D C1D P2 121.59(14) . . ?
C1D C2D C3D 120.1(2) . . ?
C1D C2D H2DA 119.9 . . ?
C3D C2D H2DA 119.9 . . ?
C4D C3D C2D 120.5(2) . . ?
C4D C3D H3DA 119.7 . . ?
C2D C3D H3DA 119.7 . . ?
C5D C4D C3D 119.84(19) . . ?
C5D C4D H4DA 120.1 . . ?
C3D C4D H4DA 120.1 . . ?
C4D C5D C6D 120.24(19) . . ?
C4D C5D H5DA 119.9 . . ?
C6D C5D H5DA 119.9 . . ?
C1D C6D C5D 120.78(19) . . ?
C1D C6D H6DA 119.6 . . ?
C5D C6D H6DA 119.6 . . ?
C2E C1E C6E 117.74(15) . . ?
C2E C1E P2 122.46(11) . . ?
C6E C1E P2 119.78(15) . . ?
C1E C2E C3E 121.10(17) . . ?
C1E C2E H2EA 119.5 . . ?
C3E C2E H2EA 119.4 . . ?
C4E C3E C2E 119.6(2) . . ?
C4E C3E H3EA 120.2 . . ?
C2E C3E H3EA 120.2 . . ?
C3E C4E C5E 120.52(19) . . ?
C3E C4E H4EA 119.7 . . ?
C5E C4E H4EA 119.7 . . ?
C6E C5E C4E 119.31(19) . . ?
C6E C5E H5EA 120.3 . . ?
C4E C5E H5EA 120.3 . . ?
C5E C6E C1E 121.7(2) . . ?
C5E C6E H6EA 119.2 . . ?
C1E C6E H6EA 119.2 . . ?
C6F C1F C2F 118.21(16) . . ?
C6F C1F P1 122.71(12) . . ?
C2F C1F P1 119.03(16) . . ?
C3F C2F C1F 120.8(2) . . ?
C3F C2F H2FA 119.6 . . ?
C1F C2F H2FA 119.6 . . ?
C4F C3F C2F 119.48(18) . . ?
C4F C3F H3FA 120.3 . . ?
C2F C3F H3FA 120.3 . . ?
C3F C4F C5F 120.90(19) . . ?
C3F C4F H4FA 119.6 . . ?
C5F C4F H4FA 119.6 . . ?
C4F C5F C6F 119.6(2) . . ?
C4F C5F H5FA 120.2 . . ?
C6F C5F H5FA 120.2 . . ?
C5F C6F C1F 120.95(18) . . ?
C5F C6F H6FA 119.5 . . ?
C1F C6F H6FA 119.5 . . ?
C2G C1G C6G 117.69(18) . . ?
C2G C1G P1 120.73(15) . . ?
C6G C1G P1 121.55(15) . . ?
C3G C2G C1G 121.2(2) . . ?
C3G C2G H2GA 119.4 . . ?
C1G C2G H2GA 119.4 . . ?
C2G C3G C4G 121.9(2) . . ?
C2G C3G H3GA 119.0 . . ?
C4G C3G H3GA 119.0 . . ?
C5G C4G C3G 117.6(2) . . ?
C5G C4G H4GA 121.2 . . ?
C3G C4G H4GA 121.2 . . ?
C4G C5G C6G 121.4(2) . . ?
C4G C5G H5GA 119.3 . . ?
C6G C5G H5GA 119.3 . . ?
C1G C6G C5G 120.1(2) . . ?
C1G C6G H6GA 119.9 . . ?
C5G C6G H6GA 119.9 . . ?
C6H C1H C2H 118.3(2) . . ?
C6H C1H P1 123.46(15) . . ?
C2H C1H P1 118.21(14) . . ?
C3H C2H C1H 120.50(17) . . ?
C3H C2H H2HA 119.7 . . ?
C1H C2H H2HA 119.8 . . ?
C4H C3H C2H 121.08(19) . . ?
C4H C3H H3HA 119.5 . . ?
C2H C3H H3HA 119.5 . . ?
C5H C4H C3H 118.7(3) . . ?
C5H C4H H4HA 120.6 . . ?
C3H C4H H4HA 120.6 . . ?
C4H C5H C6H 121.5(2) . . ?
C4H C5H H5HA 119.2 . . ?
C6H C5H H5HA 119.2 . . ?
C1H C6H C5H 119.83(19) . . ?
C1H C6H H6HA 120.1 . . ?
C5H C6H H6HA 120.1 . . ?

loop_
_geom_bond_atom_site_label_1
_geom_bond_atom_site_label_2
_geom_bond_distance
_geom_bond_site_symmetry_2
_geom_bond_publ_flag
Ru N3A 2.1150(16) . ?
Ru N3B 2.1267(16) . ?
Ru P2 2.3151(6) . ?
Ru P1 2.3303(6) . ?
Ru S1A 2.4220(6) . ?
Ru S1B 2.4363(5) . ?
Cu1A N2A 1.9350(15) . ?
Cu1A N4A 1.9653(15) . ?
Cu1A N1A 2.0397(15) . ?
Cu1A Br1A 2.291(4) . ?
Cu1A Br1C 2.3298(5) . ?
Cu1B N2B 1.9398(14) . ?
Cu1B N4B 1.9493(17) . ?
Cu1B N1B 2.0346(16) . ?
Cu1B Br1B 2.288(5) . ?
Cu1B Br1D 2.3190(4) . ?
S1A C7A 1.720(2) . ?
S1B C7B 1.730(2) . ?
P1 C1F 1.8390(17) . ?
P1 C1G 1.8395(18) . ?
P1 C1H 1.855(2) . ?
P2 C1E 1.8339(15) . ?
P2 C1D 1.8465(17) . ?
P2 C1C 1.845(2) . ?
N1A C1A 1.314(4) . ?
N1A C5A 1.352(3) . ?
N2A C6A 1.2848(18) . ?
N2A N3A 1.326(2) . ?
N3A C7A 1.3725(18) . ?
N4A C7A 1.318(3) . ?
N4A C8A 1.4624(19) . ?
N1B C1B 1.332(3) . ?
N1B C5B 1.346(2) . ?
N2B C6B 1.2797(18) . ?
N2B N3B 1.330(2) . ?
N3B C7B 1.3704(18) . ?
N4B C7B 1.297(2) . ?
N4B C8B 1.466(2) . ?
C1A C2A 1.386(3) . ?
C1A H1AA 0.9300 . ?
C2A C3A 1.370(4) . ?
C2A H2AA 0.9300 . ?
C3A C4A 1.349(4) . ?
C3A H3AA 0.9300 . ?
C4A C5A 1.383(2) . ?
C4A H4AA 0.9300 . ?
C5A C6A 1.437(3) . ?
C6A H6AA 0.9300 . ?
C8A C9A 1.483(3) . ?
C8A H8AA 0.9700 . ?
C8A H8AB 0.9700 . ?
C9A H9AA 0.9600 . ?
C9A H9AB 0.9600 . ?
C9A H9AC 0.9600 . ?
C1B C2B 1.364(3) . ?
C1B H1BA 0.9300 . ?
C2B C3B 1.331(3) . ?
C2B H2BA 0.9300 . ?
C3B C4B 1.354(4) . ?
C3B H3BA 0.9300 . ?
C4B C5B 1.391(2) . ?
C4B H4BA 0.9300 . ?
C5B C6B 1.448(3) . ?
C6B H6BA 0.9300 . ?
C8B C9B 1.502(4) . ?
C8B H8BA 0.9700 . ?
C8B H8BB 0.9700 . ?
C9B H9BA 0.9600 . ?
C9B H9BB 0.9600 . ?
C9B H9BC 0.9600 . ?
C1C C6C 1.361(2) . ?
C1C C2C 1.389(2) . ?
C2C C3C 1.360(3) . ?
C2C H2CA 0.9300 . ?
C3C C4C 1.356(3) . ?
C3C H3CA 0.9300 . ?
C4C C5C 1.341(3) . ?
C4C H4CA 0.9300 . ?
C5C C6C 1.385(4) . ?
C5C H5CA 0.9300 . ?
C6C H6CA 0.9300 . ?
C1D C6D 1.360(3) . ?
C1D C2D 1.371(3) . ?
C2D C3D 1.388(3) . ?
C2D H2DA 0.9300 . ?
C3D C4D 1.348(3) . ?
C3D H3DA 0.9300 . ?
C4D C5D 1.348(3) . ?
C4D H4DA 0.9300 . ?
C5D C6D 1.386(3) . ?
C5D H5DA 0.9300 . ?
C6D H6DA 0.9300 . ?
C1E C2E 1.379(3) . ?
C1E C6E 1.389(2) . ?
C2E C3E 1.398(2) . ?
C2E H2EA 0.9300 . ?
C3E C4E 1.369(3) . ?
C3E H3EA 0.9300 . ?
C4E C5E 1.376(4) . ?
C4E H4EA 0.9300 . ?
C5E C6E 1.384(3) . ?
C5E H5EA 0.9300 . ?
C6E H6EA 0.9300 . ?
C1F C6F 1.382(3) . ?
C1F C2F 1.390(2) . ?
C2F C3F 1.383(3) . ?
C2F H2FA 0.9300 . ?
C3F C4F 1.357(4) . ?
C3F H3FA 0.9300 . ?
C4F C5F 1.377(3) . ?
C4F H4FA 0.9300 . ?
C5F C6F 1.372(3) . ?
C5F H5FA 0.9300 . ?
C6F H6FA 0.9300 . ?
C1G C2G 1.365(3) . ?
C1G C6G 1.390(3) . ?
C2G C3G 1.362(3) . ?
C2G H2GA 0.9300 . ?
C3G C4G 1.376(3) . ?
C3G H3GA 0.9300 . ?
C4G C5G 1.353(3) . ?
C4G H4GA 0.9300 . ?
C5G C6G 1.392(3) . ?
C5G H5GA 0.9300 . ?
C6G H6GA 0.9300 . ?
C1H C6H 1.373(3) . ?
C1H C2H 1.386(2) . ?
C2H C3H 1.373(3) . ?
C2H H2HA 0.9300 . ?
C3H C4H 1.363(3) . ?
C3H H3HA 0.9300 . ?
C4H C5H 1.353(3) . ?
C4H H4HA 0.9300 . ?
C5H C6H 1.389(4) . ?
C5H H5HA 0.9300 . ?
C6H H6HA 0.9300 . ?

loop_
_geom_torsion_atom_site_label_1
_geom_torsion_atom_site_label_2
_geom_torsion_atom_site_label_3
_geom_torsion_atom_site_label_4
_geom_torsion
_geom_torsion_site_symmetry_1
_geom_torsion_site_symmetry_2
_geom_torsion_site_symmetry_3
_geom_torsion_site_symmetry_4
_geom_torsion_publ_flag
N3A Ru S1A C7A 6.53(8) . . . . ?
N3B Ru S1A C7A -69.30(8) . . . . ?
P2 Ru S1A C7A -159.66(7) . . . . ?
P1 Ru S1A C7A 93.87(7) . . . . ?
S1B Ru S1A C7A -37.22(9) . . . . ?
N3A Ru S1B C7B -65.18(8) . . . . ?
N3B Ru S1B C7B 9.82(8) . . . . ?
P2 Ru S1B C7B 99.18(7) . . . . ?
P1 Ru S1B C7B -154.75(7) . . . . ?
S1A Ru S1B C7B -25.47(9) . . . . ?
N3A Ru P1 C1F -120.12(8) . . . . ?
N3B Ru P1 C1F -76.66(15) . . . . ?
P2 Ru P1 C1F 69.42(8) . . . . ?
S1A Ru P1 C1F 173.24(8) . . . . ?
S1B Ru P1 C1F -24.11(8) . . . . ?
N3A Ru P1 C1G 113.24(8) . . . . ?
N3B Ru P1 C1G 156.69(14) . . . . ?
P2 Ru P1 C1G -57.23(8) . . . . ?
S1A Ru P1 C1G 46.59(8) . . . . ?
S1B Ru P1 C1G -150.75(8) . . . . ?
N3A Ru P1 C1H -3.84(6) . . . . ?
N3B Ru P1 C1H 39.61(13) . . . . ?
P2 Ru P1 C1H -174.31(5) . . . . ?
S1A Ru P1 C1H -70.49(5) . . . . ?
S1B Ru P1 C1H 92.17(5) . . . . ?
N3A Ru P2 C1E -80.37(14) . . . . ?
N3B Ru P2 C1E -125.36(7) . . . . ?
P1 Ru P2 C1E 64.51(7) . . . . ?
S1A Ru P2 C1E -30.73(7) . . . . ?
S1B Ru P2 C1E 168.23(7) . . . . ?
N3A Ru P2 C1D 152.57(14) . . . . ?
N3B Ru P2 C1D 107.58(7) . . . . ?
P1 Ru P2 C1D -62.55(7) . . . . ?
S1A Ru P2 C1D -157.79(7) . . . . ?
S1B Ru P2 C1D 41.18(7) . . . . ?
N3A Ru P2 C1C 36.34(14) . . . . ?
N3B Ru P2 C1C -8.66(6) . . . . ?
P1 Ru P2 C1C -178.79(5) . . . . ?
S1A Ru P2 C1C 85.98(5) . . . . ?
S1B Ru P2 C1C -75.06(5) . . . . ?
N2A Cu1A N1A C1A -176.9(3) . . . . ?
N4A Cu1A N1A C1A -165.6(2) . . . . ?
Br1A Cu1A N1A C1A -0.9(3) . . . . ?
Br1C Cu1A N1A C1A 7.5(3) . . . . ?
N2A Cu1A N1A C5A 2.79(15) . . . . ?
N4A Cu1A N1A C5A 14.1(3) . . . . ?
Br1A Cu1A N1A C5A 178.8(2) . . . . ?
Br1C Cu1A N1A C5A -172.83(15) . . . . ?
N4A Cu1A N2A C6A -179.51(16) . . . . ?
N1A Cu1A N2A C6A -3.46(16) . . . . ?
Br1A Cu1A N2A C6A -21.6(6) . . . . ?
Br1C Cu1A N2A C6A 74.3(6) . . . . ?
N4A Cu1A N2A N3A -0.45(13) . . . . ?
N1A Cu1A N2A N3A 175.60(14) . . . . ?
Br1A Cu1A N2A N3A 157.5(5) . . . . ?
Br1C Cu1A N2A N3A -106.6(5) . . . . ?
C6A N2A N3A C7A 178.53(19) . . . . ?
Cu1A N2A N3A C7A -0.5(2) . . . . ?
C6A N2A N3A Ru -14.9(3) . . . . ?
Cu1A N2A N3A Ru 166.06(14) . . . . ?
N3B Ru N3A N2A -75.5(2) . . . . ?
P2 Ru N3A N2A -121.56(19) . . . . ?
P1 Ru N3A N2A 92.1(2) . . . . ?
S1A Ru N3A N2A -175.5(2) . . . . ?
S1B Ru N3A N2A -11.1(2) . . . . ?
N3B Ru N3A C7A 91.75(12) . . . . ?
P2 Ru N3A C7A 45.7(2) . . . . ?
P1 Ru N3A C7A -100.68(12) . . . . ?
S1A Ru N3A C7A -8.30(11) . . . . ?
S1B Ru N3A C7A 156.17(11) . . . . ?
N2A Cu1A N4A C7A 1.29(14) . . . . ?
N1A Cu1A N4A C7A -9.9(3) . . . . ?
Br1A Cu1A N4A C7A -173.52(18) . . . . ?
Br1C Cu1A N4A C7A 176.98(13) . . . . ?
N2A Cu1A N4A C8A 177.72(19) . . . . ?
N1A Cu1A N4A C8A 166.5(2) . . . . ?
Br1A Cu1A N4A C8A 2.9(2) . . . . ?
Br1C Cu1A N4A C8A -6.59(19) . . . . ?
N2B Cu1B N1B C1B 176.0(2) . . . . ?
N4B Cu1B N1B C1B -168.4(2) . . . . ?
Br1B Cu1B N1B C1B -20.5(3) . . . . ?
Br1D Cu1B N1B C1B 10.9(2) . . . . ?
N2B Cu1B N1B C5B 4.35(16) . . . . ?
N4B Cu1B N1B C5B 19.9(3) . . . . ?
Br1B Cu1B N1B C5B 167.8(2) . . . . ?
Br1D Cu1B N1B C5B -160.81(15) . . . . ?
N4B Cu1B N2B C6B -177.30(16) . . . . ?
N1B Cu1B N2B C6B -2.67(15) . . . . ?
Br1B Cu1B N2B C6B -57.5(5) . . . . ?
Br1D Cu1B N2B C6B 83.1(2) . . . . ?
N4B Cu1B N2B N3B 7.62(13) . . . . ?
N1B Cu1B N2B N3B -177.75(14) . . . . ?
Br1B Cu1B N2B N3B 127.4(4) . . . . ?
Br1D Cu1B N2B N3B -92.0(2) . . . . ?
C6B N2B N3B C7B -178.30(19) . . . . ?
Cu1B N2B N3B C7B -3.64(19) . . . . ?
C6B N2B N3B Ru -38.1(3) . . . . ?
Cu1B N2B N3B Ru 136.61(12) . . . . ?
N3A Ru N3B N2B -52.98(18) . . . . ?
P2 Ru N3B N2B 115.05(18) . . . . ?
P1 Ru N3B N2B -97.44(17) . . . . ?
S1A Ru N3B N2B 12.18(18) . . . . ?
S1B Ru N3B N2B -154.93(19) . . . . ?
N3A Ru N3B C7B 89.40(12) . . . . ?
P2 Ru N3B C7B -102.56(12) . . . . ?
P1 Ru N3B C7B 44.9(2) . . . . ?
S1A Ru N3B C7B 154.56(12) . . . . ?
S1B Ru N3B C7B -12.54(11) . . . . ?
N2B Cu1B N4B C7B -9.98(15) . . . . ?
N1B Cu1B N4B C7B -25.5(3) . . . . ?
Br1B Cu1B N4B C7B -171.3(2) . . . . ?
Br1D Cu1B N4B C7B 155.21(14) . . . . ?
N2B Cu1B N4B C8B 177.4(2) . . . . ?
N1B Cu1B N4B C8B 161.9(2) . . . . ?
Br1B Cu1B N4B C8B 16.1(3) . . . . ?
Br1D Cu1B N4B C8B -17.4(2) . . . . ?
C5A N1A C1A C2A 1.0(4) . . . . ?
Cu1A N1A C1A C2A -179.3(2) . . . . ?
N1A C1A C2A C3A -1.5(5) . . . . ?
C1A C2A C3A C4A 2.0(5) . . . . ?
C2A C3A C4A C5A -2.1(4) . . . . ?
C1A N1A C5A C4A -1.1(4) . . . . ?
Cu1A N1A C5A C4A 179.24(18) . . . . ?
C1A N1A C5A C6A 177.8(2) . . . . ?
Cu1A N1A C5A C6A -1.9(2) . . . . ?
C3A C4A C5A N1A 1.6(4) . . . . ?
C3A C4A C5A C6A -177.1(2) . . . . ?
N3A N2A C6A C5A -175.56(18) . . . . ?
Cu1A N2A C6A C5A 3.4(2) . . . . ?
N1A C5A C6A N2A -0.8(3) . . . . ?
C4A C5A C6A N2A 178.0(2) . . . . ?
C8A N4A C7A N3A -178.94(18) . . . . ?
Cu1A N4A C7A N3A -2.0(2) . . . . ?
C8A N4A C7A S1A -1.1(3) . . . . ?
Cu1A N4A C7A S1A 175.83(14) . . . . ?
N2A N3A C7A N4A 1.7(3) . . . . ?
Ru N3A C7A N4A -170.34(16) . . . . ?
N2A N3A C7A S1A -176.64(13) . . . . ?
Ru N3A C7A S1A 11.31(14) . . . . ?
Ru S1A C7A N4A 172.2(2) . . . . ?
Ru S1A C7A N3A -9.73(12) . . . . ?
C7A N4A C8A C9A 93.9(3) . . . . ?
Cu1A N4A C8A C9A -82.3(3) . . . . ?
C5B N1B C1B C2B -1.4(4) . . . . ?
Cu1B N1B C1B C2B -172.7(2) . . . . ?
N1B C1B C2B C3B 1.7(4) . . . . ?
C1B C2B C3B C4B -2.3(4) . . . . ?
C2B C3B C4B C5B 2.6(4) . . . . ?
C1B N1B C5B C4B 1.7(3) . . . . ?
Cu1B N1B C5B C4B 174.53(17) . . . . ?
C1B N1B C5B C6B -178.2(2) . . . . ?
Cu1B N1B C5B C6B -5.4(2) . . . . ?
C3B C4B C5B N1B -2.4(3) . . . . ?
C3B C4B C5B C6B 177.6(2) . . . . ?
N3B N2B C6B C5B 175.01(18) . . . . ?
Cu1B N2B C6B C5B 0.5(2) . . . . ?
N1B C5B C6B N2B 3.5(3) . . . . ?
C4B C5B C6B N2B -176.5(2) . . . . ?
C8B N4B C7B N3B -174.8(2) . . . . ?
Cu1B N4B C7B N3B 11.7(2) . . . . ?
C8B N4B C7B S1B 8.8(3) . . . . ?
Cu1B N4B C7B S1B -164.70(14) . . . . ?
N2B N3B C7B N4B -5.6(3) . . . . ?
Ru N3B C7B N4B -160.09(17) . . . . ?
N2B N3B C7B S1B 171.57(13) . . . . ?
Ru N3B C7B S1B 17.11(14) . . . . ?
Ru S1B C7B N4B 162.0(2) . . . . ?
Ru S1B C7B N3B -14.75(12) . . . . ?
C7B N4B C8B C9B 87.5(3) . . . . ?
Cu1B N4B C8B C9B -100.4(3) . . . . ?
C1E P2 C1C C6C 22.4(2) . . . . ?
C1D P2 C1C C6C 127.1(2) . . . . ?
Ru P2 C1C C6C -105.0(2) . . . . ?
C1E P2 C1C C2C -159.89(18) . . . . ?
C1D P2 C1C C2C -55.20(19) . . . . ?
Ru P2 C1C C2C 72.69(18) . . . . ?
C6C C1C C2C C3C 0.4(4) . . . . ?
P2 C1C C2C C3C -177.5(2) . . . . ?
C1C C2C C3C C4C -0.8(4) . . . . ?
C2C C3C C4C C5C 0.6(5) . . . . ?
C3C C4C C5C C6C -0.1(5) . . . . ?
C2C C1C C6C C5C 0.2(4) . . . . ?
P2 C1C C6C C5C 178.0(2) . . . . ?
C4C C5C C6C C1C -0.3(5) . . . . ?
C1E P2 C1D C6D -100.89(16) . . . . ?
C1C P2 C1D C6D 155.32(15) . . . . ?
Ru P2 C1D C6D 33.68(17) . . . . ?
C1E P2 C1D C2D 77.75(17) . . . . ?
C1C P2 C1D C2D -26.04(18) . . . . ?
Ru P2 C1D C2D -147.68(14) . . . . ?
C6D C1D C2D C3D -1.5(3) . . . . ?
P2 C1D C2D C3D 179.81(17) . . . . ?
C1D C2D C3D C4D 1.8(3) . . . . ?
C2D C3D C4D C5D -1.2(3) . . . . ?
C3D C4D C5D C6D 0.4(3) . . . . ?
C2D C1D C6D C5D 0.7(3) . . . . ?
P2 C1D C6D C5D 179.42(15) . . . . ?
C4D C5D C6D C1D -0.2(3) . . . . ?
C1D P2 C1E C2E 0.86(18) . . . . ?
C1C P2 C1E C2E 104.04(17) . . . . ?
Ru P2 C1E C2E -134.18(15) . . . . ?
C1D P2 C1E C6E 179.04(16) . . . . ?
C1C P2 C1E C6E -77.77(17) . . . . ?
Ru P2 C1E C6E 44.01(17) . . . . ?
C6E C1E C2E C3E -2.0(3) . . . . ?
P2 C1E C2E C3E 176.22(16) . . . . ?
C1E C2E C3E C4E 2.6(3) . . . . ?
C2E C3E C4E C5E -1.7(3) . . . . ?
C3E C4E C5E C6E 0.4(4) . . . . ?
C4E C5E C6E C1E 0.1(3) . . . . ?
C2E C1E C6E C5E 0.7(3) . . . . ?
P2 C1E C6E C5E -177.59(17) . . . . ?
C1G P1 C1F C6F 3.9(2) . . . . ?
C1H P1 C1F C6F 107.08(19) . . . . ?
Ru P1 C1F C6F -132.50(16) . . . . ?
C1G P1 C1F C2F -178.73(17) . . . . ?
C1H P1 C1F C2F -75.56(18) . . . . ?
Ru P1 C1F C2F 44.85(19) . . . . ?
C6F C1F C2F C3F 0.7(3) . . . . ?
P1 C1F C2F C3F -176.74(17) . . . . ?
C1F C2F C3F C4F -0.1(3) . . . . ?
C2F C3F C4F C5F -1.0(4) . . . . ?
C3F C4F C5F C6F 1.5(4) . . . . ?
C4F C5F C6F C1F -0.8(4) . . . . ?
C2F C1F C6F C5F -0.3(3) . . . . ?
P1 C1F C6F C5F 177.11(18) . . . . ?
C1F P1 C1G C2G -97.24(17) . . . . ?
C1H P1 C1G C2G 158.26(16) . . . . ?
Ru P1 C1G C2G 36.63(18) . . . . ?
C1F P1 C1G C6G 80.99(17) . . . . ?
C1H P1 C1G C6G -23.51(18) . . . . ?
Ru P1 C1G C6G -145.14(14) . . . . ?
C6G C1G C2G C3G 0.1(3) . . . . ?
P1 C1G C2G C3G 178.35(16) . . . . ?
C1G C2G C3G C4G 1.0(3) . . . . ?
C2G C3G C4G C5G -1.4(3) . . . . ?
C3G C4G C5G C6G 0.7(3) . . . . ?
C2G C1G C6G C5G -0.7(3) . . . . ?
P1 C1G C6G C5G -178.97(16) . . . . ?
C4G C5G C6G C1G 0.3(3) . . . . ?
C1F P1 C1H C6H 22.9(2) . . . . ?
C1G P1 C1H C6H 126.6(2) . . . . ?
Ru P1 C1H C6H -103.1(2) . . . . ?
C1F P1 C1H C2H -159.09(17) . . . . ?
C1G P1 C1H C2H -55.38(19) . . . . ?
Ru P1 C1H C2H 74.87(18) . . . . ?
C6H C1H C2H C3H 3.3(3) . . . . ?
P1 C1H C2H C3H -174.79(19) . . . . ?
C1H C2H C3H C4H -1.8(4) . . . . ?
C2H C3H C4H C5H -0.2(4) . . . . ?
C3H C4H C5H C6H 0.7(5) . . . . ?
C2H C1H C6H C5H -2.9(4) . . . . ?
P1 C1H C6H C5H 175.1(2) . . . . ?
C4H C5H C6H C1H 0.9(4) . . . . ?
